data_4027221
loop_
_publ_author_name
'Gilles Ulrich'
'Alexandre Haefele'
'Pascal Retailleau'
'Raymond Ziessel'

_publ_contact_author_address
;Laboratoire de Chimie Organique et Spectroscopies Avanc\'ees (LCOSA)
CNRS, Universit\'e Louis Pasteur, Ecole de Chimie, Polym\`eres, 
Mat\'eriaux de Strasbourg (ECPM)
25 rue Becquerel
67087 Strasbourg Cedex 02
France
;
_publ_contact_author_email 'gulrich@unistra.fr; ziessel@unistra.fr'
_publ_contact_author_fax 0390242635
_publ_contact_author_name
;
Gilles Ulrich
Raymond Ziessel
;
_publ_contact_author_phone 0390242689
_publ_section_title
;
 Carbonyl Derivatives of Boradiazaindacene via Catalytic CO Insertion
;
_journal_name_full 'Journal of Organic Chemistry'
_journal_page_first 5036
_journal_page_last 5048
_journal_paper_doi 10.1021/jo300477p
_journal_volume 77
_journal_year 2012
_chemical_formula_moiety 'C19 H24 B F2 N3 O3'
_chemical_formula_sum 'C19 H24 B F2 N3 O3'
_chemical_formula_weight 391.22
_chemical_name_systematic
; 
 ? 
;
_space_group_IT_number 15
_symmetry_cell_setting monoclinic
_symmetry_space_group_name_Hall '-C 2yc'
_symmetry_space_group_name_H-M 'C 1 2/c 1'
_atom_sites_solution_hydrogens geom
_atom_sites_solution_primary direct
_atom_sites_solution_secondary difmap
_audit_creation_method SHELXL-97
_cell_angle_alpha 90.00
_cell_angle_beta 95.568(5)
_cell_angle_gamma 90.00
_cell_formula_units_Z 8
_cell_length_a 52.736(5)
_cell_length_b 8.718(2)
_cell_length_c 8.401(2)
_cell_measurement_reflns_used 13632
_cell_measurement_temperature 293(2)
_cell_measurement_theta_max 20.82
_cell_measurement_theta_min 0.41
_cell_volume 3844.2(13)
_computing_cell_refinement 'DENZO (Otwinowski & Minor, 1997) COLLECT (Hooft, 1998)'
_computing_data_collection 'DENZO (Otwinowski & Minor, 1997) COLLECT (Hooft, 1998)'
_computing_data_reduction 'HKL package (Otwinowski & Minor, 1997)'
_computing_molecular_graphics 'PLATON (Spek, 1980-2004)'
_computing_publication_material 'SHELXL-97 (Sheldrick, 1997)'
_computing_structure_refinement 'SHELXL-97 (Sheldrick, 1997)'
_computing_structure_solution 'SHELXS-97 (Sheldrick, 1990)'
_diffrn_ambient_temperature 293(2)
_diffrn_measured_fraction_theta_full 0.995
_diffrn_measured_fraction_theta_max 0.995
_diffrn_measurement_device_type 'Nonius kappa-CCD diffractometer'
_diffrn_measurement_method 'phi and omega scans'
_diffrn_radiation_monochromator graphite
_diffrn_radiation_source 'fine-focus sealed tube'
_diffrn_radiation_type MoK\a
_diffrn_radiation_wavelength 0.71069
_diffrn_reflns_av_R_equivalents 0.0633
_diffrn_reflns_av_sigmaI/netI 0.0482
_diffrn_reflns_limit_h_max 52
_diffrn_reflns_limit_h_min -52
_diffrn_reflns_limit_k_max 8
_diffrn_reflns_limit_k_min -8
_diffrn_reflns_limit_l_max 8
_diffrn_reflns_limit_l_min -8
_diffrn_reflns_number 14447
_diffrn_reflns_theta_full 20.73
_diffrn_reflns_theta_max 20.73
_diffrn_reflns_theta_min 0.78
_exptl_absorpt_coefficient_mu 0.104
_exptl_absorpt_correction_T_max 0.99
_exptl_absorpt_correction_T_min 0.85
_exptl_absorpt_correction_type multi-scan
_exptl_absorpt_process_details 'Scalepack (Otwinowski & Minor, 1997)'
_exptl_crystal_colour orange
_exptl_crystal_density_diffrn 1.352
_exptl_crystal_description 'very thin elongated plate'
_exptl_crystal_F_000 1648
_exptl_crystal_size_max 0.550
_exptl_crystal_size_mid 0.10
_exptl_crystal_size_min 0.05
_refine_diff_density_max 0.262
_refine_diff_density_min -0.258
_refine_diff_density_rms 0.050
_refine_ls_extinction_method none
_refine_ls_goodness_of_fit_ref 1.055
_refine_ls_hydrogen_treatment constr
_refine_ls_matrix_type full
_refine_ls_number_parameters 253
_refine_ls_number_reflns 1984
_refine_ls_number_restraints 1
_refine_ls_restrained_S_all 1.070
_refine_ls_R_factor_all 0.0875
_refine_ls_R_factor_gt 0.0605
_refine_ls_shift/su_max 0.000
_refine_ls_shift/su_mean 0.000
_refine_ls_structure_factor_coef Fsqd
_refine_ls_weighting_details 'calc w=1/[\s^2^(Fo^2^)+(0.0962P)^2^+5.2174P] where P=(Fo^2^+2Fc^2^)/3'
_refine_ls_weighting_scheme calc
_refine_ls_wR_factor_gt 0.1519
_refine_ls_wR_factor_ref 0.1738
_reflns_number_gt 1441
_reflns_number_total 1984
_reflns_threshold_expression >2sigma(I)
_cod_data_source_file jo300477p_si_001_1.cif
_cod_data_source_block compound_2d
_cod_database_code 4027221

loop_
_symmetry_equiv_pos_as_xyz
'x, y, z'
'-x, y, -z+1/2'
'x+1/2, y+1/2, z'
'-x+1/2, y+1/2, -z+1/2'
'-x, -y, -z'
'x, -y, z-1/2'
'-x+1/2, -y+1/2, -z'
'x+1/2, -y+1/2, z-1/2'

loop_
_atom_site_label
_atom_site_type_symbol
_atom_site_fract_x
_atom_site_fract_y
_atom_site_fract_z
_atom_site_U_iso_or_equiv
_atom_site_adp_type
_atom_site_occupancy
_atom_site_symmetry_multiplicity
_atom_site_calc_flag
_atom_site_refinement_flags
F1 F 0.32861(5) 0.8688(3) 0.1035(3) 0.0605(8) Uani 1 1 d .
F2 F 0.34693(5) 0.8788(3) 0.3569(3) 0.0586(8) Uani 1 1 d .
O3 O 0.45367(9) 0.2631(5) -0.0208(6) 0.1068(15) Uani 1 1 d .
O1 O 0.42843(6) 0.6496(4) -0.0232(4) 0.0631(10) Uani 1 1 d .
O2 O 0.49429(9) 0.3116(6) 0.0333(7) 0.128(2) Uani 1 1 d .
N1 N 0.31511(6) 0.6863(4) 0.2904(4) 0.0432(10) Uani 1 1 d .
N2 N 0.35773(7) 0.6668(4) 0.1937(4) 0.0421(10) Uani 1 1 d .
N3 N 0.43775(7) 0.4786(4) 0.1742(5) 0.0541(11) Uani 1 1 d .
H3N H 0.4321 0.4250 0.2491 0.065 Uiso 1 1 calc R
C1 C 0.31381(8) 0.5256(5) 0.2935(5) 0.0418(12) Uani 1 1 d .
C2 C 0.29009(9) 0.4869(5) 0.3502(5) 0.0488(13) Uani 1 1 d .
C3 C 0.27810(9) 0.6222(6) 0.3789(6) 0.0580(14) Uani 1 1 d .
H3 H 0.2622 0.6310 0.4175 0.070 Uiso 1 1 calc R
C4 C 0.29341(9) 0.7440(5) 0.3414(5) 0.0507(13) Uani 1 1 d .
C5 C 0.38079(9) 0.7047(5) 0.1484(5) 0.0465(12) Uani 1 1 d .
C6 C 0.39486(8) 0.5708(5) 0.1297(5) 0.0445(12) Uani 1 1 d .
C7 C 0.37973(9) 0.4455(5) 0.1591(5) 0.0469(12) Uani 1 1 d .
C8 C 0.35608(8) 0.5072(5) 0.2004(5) 0.0392(11) Uani 1 1 d .
C9 C 0.33392(8) 0.4376(5) 0.2458(5) 0.0427(12) Uani 1 1 d .
C10 C 0.27887(10) 0.3319(5) 0.3805(7) 0.0684(16) Uani 1 1 d .
H10A H 0.2904 0.2531 0.3531 0.103 Uiso 0.50 1 calc PR
H10B H 0.2629 0.3207 0.3162 0.103 Uiso 0.50 1 calc PR
H10C H 0.2762 0.3231 0.4915 0.103 Uiso 0.50 1 calc PR
H10D H 0.2626 0.3449 0.4208 0.103 Uiso 0.50 1 calc PR
H10E H 0.2901 0.2772 0.4576 0.103 Uiso 0.50 1 calc PR
H10F H 0.2768 0.2748 0.2824 0.103 Uiso 0.50 1 calc PR
C11 C 0.38698(9) 0.2803(5) 0.1441(6) 0.0613(14) Uani 1 1 d .
H11A H 0.3732 0.2164 0.1708 0.092 Uiso 0.50 1 calc PR
H11B H 0.4019 0.2591 0.2157 0.092 Uiso 0.50 1 calc PR
H11C H 0.3905 0.2598 0.0362 0.092 Uiso 0.50 1 calc PR
H11E H 0.4039 0.2738 0.1110 0.092 Uiso 0.50 1 calc PR
H11F H 0.3752 0.2311 0.0661 0.092 Uiso 0.50 1 calc PR
H11G H 0.3865 0.2304 0.2456 0.092 Uiso 0.50 1 calc PR
C12 C 0.42144(9) 0.5685(6) 0.0860(6) 0.0477(12) Uani 1 1 d .
C13 C 0.46451(9) 0.4668(6) 0.1502(6) 0.0643(15) Uani 1 1 d .
H13A H 0.4740 0.4582 0.2545 0.077 Uiso 1 1 calc R
H13B H 0.4696 0.5623 0.1032 0.077 Uiso 1 1 calc R
C14 C 0.47246(13) 0.3402(7) 0.0503(7) 0.0751(17) Uani 1 1 d .
C15 C 0.46086(17) 0.1486(9) -0.1457(10) 0.140(3) Uani 1 1 d D
H15A H 0.4502 0.1624 -0.2455 0.168 Uiso 1 1 calc R
H15B H 0.4786 0.1613 -0.1656 0.168 Uiso 1 1 calc R
C16 C 0.4568(2) 0.0010(10) -0.0798(13) 0.196(5) Uani 1 1 d D
H16A H 0.4611 -0.0767 -0.1535 0.294 Uiso 1 1 calc R
H16B H 0.4393 -0.0094 -0.0607 0.294 Uiso 1 1 calc R
H16C H 0.4674 -0.0102 0.0192 0.294 Uiso 1 1 calc R
C1A C 0.33177(9) 0.2643(5) 0.2417(6) 0.0613(14) Uani 1 1 d .
H111 H 0.3156 0.2341 0.2756 0.092 Uiso 0.50 1 calc PR
H112 H 0.3453 0.2204 0.3121 0.092 Uiso 0.50 1 calc PR
H113 H 0.3330 0.2286 0.1346 0.092 Uiso 0.50 1 calc PR
H114 H 0.3470 0.2213 0.2059 0.092 Uiso 0.50 1 calc PR
H115 H 0.3174 0.2349 0.1695 0.092 Uiso 0.50 1 calc PR
H116 H 0.3296 0.2268 0.3469 0.092 Uiso 0.50 1 calc PR
C1B C 0.28847(9) 0.9119(5) 0.3505(7) 0.0658(15) Uani 1 1 d .
H121 H 0.3028 0.9673 0.3178 0.099 Uiso 0.50 1 calc PR
H122 H 0.2859 0.9392 0.4585 0.099 Uiso 0.50 1 calc PR
H123 H 0.2735 0.9374 0.2812 0.099 Uiso 0.50 1 calc PR
H124 H 0.2720 0.9286 0.3872 0.099 Uiso 0.50 1 calc PR
H125 H 0.2889 0.9568 0.2465 0.099 Uiso 0.50 1 calc PR
H126 H 0.3013 0.9586 0.4238 0.099 Uiso 0.50 1 calc PR
C1C C 0.38848(10) 0.8679(5) 0.1270(7) 0.0674(16) Uani 1 1 d .
H131 H 0.3747 0.9344 0.1484 0.101 Uiso 0.50 1 calc PR
H132 H 0.3925 0.8832 0.0191 0.101 Uiso 0.50 1 calc PR
H133 H 0.4032 0.8908 0.1998 0.101 Uiso 0.50 1 calc PR
H134 H 0.4055 0.8712 0.0965 0.101 Uiso 0.50 1 calc PR
H135 H 0.3877 0.9224 0.2257 0.101 Uiso 0.50 1 calc PR
H136 H 0.3771 0.9148 0.0451 0.101 Uiso 0.50 1 calc PR
B1 B 0.33714(10) 0.7803(6) 0.2359(6) 0.0444(14) Uani 1 1 d .

loop_
_atom_site_aniso_label
_atom_site_aniso_U_11
_atom_site_aniso_U_22
_atom_site_aniso_U_33
_atom_site_aniso_U_23
_atom_site_aniso_U_13
_atom_site_aniso_U_12
F1 0.0598(18) 0.0573(17) 0.0647(18) 0.0164(15) 0.0072(14) 0.0065(13)
F2 0.0533(17) 0.0518(16) 0.0705(18) -0.0141(14) 0.0052(14) -0.0064(13)
O3 0.082(3) 0.109(4) 0.131(4) -0.059(3) 0.017(3) 0.002(3)
O1 0.064(2) 0.066(2) 0.062(2) 0.0071(19) 0.0187(19) 0.0014(18)
O2 0.066(3) 0.136(4) 0.187(5) -0.058(4) 0.032(3) 0.009(3)
N1 0.041(2) 0.038(2) 0.050(2) -0.0011(18) 0.0031(18) -0.0011(19)
N2 0.038(2) 0.037(3) 0.051(2) 0.0017(17) 0.0044(18) -0.0052(18)
N3 0.042(3) 0.067(3) 0.055(3) 0.006(2) 0.012(2) 0.007(2)
C1 0.039(3) 0.043(3) 0.043(3) 0.005(2) 0.002(2) -0.006(2)
C2 0.042(3) 0.050(3) 0.053(3) 0.006(2) -0.001(2) 0.000(3)
C3 0.044(3) 0.068(4) 0.063(3) 0.005(3) 0.010(3) -0.004(3)
C4 0.041(3) 0.052(3) 0.059(3) -0.003(2) 0.004(2) -0.001(3)
C5 0.049(3) 0.038(3) 0.052(3) -0.001(2) 0.005(2) -0.004(3)
C6 0.047(3) 0.040(3) 0.047(3) -0.006(2) 0.004(2) -0.001(3)
C7 0.055(3) 0.041(3) 0.043(3) -0.008(2) -0.002(2) 0.003(3)
C8 0.046(3) 0.030(3) 0.041(3) -0.003(2) -0.001(2) 0.000(2)
C9 0.045(3) 0.043(3) 0.039(3) 0.002(2) -0.002(2) -0.007(3)
C10 0.051(3) 0.058(4) 0.096(4) 0.018(3) 0.008(3) -0.010(3)
C11 0.056(3) 0.042(3) 0.084(4) -0.012(3) -0.001(3) 0.002(2)
C12 0.050(3) 0.044(3) 0.049(3) -0.010(3) 0.007(3) 0.001(3)
C13 0.045(3) 0.078(4) 0.071(3) -0.006(3) 0.014(3) 0.006(3)
C14 0.057(4) 0.080(4) 0.089(4) -0.006(4) 0.010(4) 0.000(4)
C15 0.148(8) 0.121(7) 0.152(8) -0.023(6) 0.019(6) -0.002(6)
C16 0.310(15) 0.093(7) 0.198(11) 0.032(6) 0.091(10) 0.016(8)
C1A 0.069(4) 0.038(3) 0.078(4) 0.002(2) 0.013(3) -0.013(3)
C1B 0.055(3) 0.053(3) 0.091(4) -0.010(3) 0.014(3) 0.004(3)
C1C 0.060(3) 0.045(3) 0.100(4) 0.000(3) 0.024(3) -0.005(3)
B1 0.047(3) 0.036(3) 0.049(3) 0.000(3) 0.000(3) 0.003(3)

loop_
_atom_type_symbol
_atom_type_description
_atom_type_scat_dispersion_real
_atom_type_scat_dispersion_imag
_atom_type_scat_source
C C 0.0033 0.0016 'International Tables Vol C Tables 4.2.6.8 and 6.1.1.4'
H H 0.0000 0.0000 'International Tables Vol C Tables 4.2.6.8 and 6.1.1.4'
B B 0.0013 0.0007 'International Tables Vol C Tables 4.2.6.8 and 6.1.1.4'
F F 0.0171 0.0103 'International Tables Vol C Tables 4.2.6.8 and 6.1.1.4'
N N 0.0061 0.0033 'International Tables Vol C Tables 4.2.6.8 and 6.1.1.4'
O O 0.0106 0.0060 'International Tables Vol C Tables 4.2.6.8 and 6.1.1.4'

loop_
_geom_angle_atom_site_label_1
_geom_angle_atom_site_label_2
_geom_angle_atom_site_label_3
_geom_angle
C14 O3 C15 115.3(5)
C4 N1 C1 108.7(3)
C4 N1 B1 125.8(4)
C1 N1 B1 125.5(4)
C5 N2 C8 108.5(3)
C5 N2 B1 125.7(4)
C8 N2 B1 125.8(4)
C12 N3 C13 123.3(4)
C12 N3 H3N 118.3
C13 N3 H3N 118.3
C9 C1 N1 120.2(4)
C9 C1 C2 133.0(4)
N1 C1 C2 106.8(4)
C3 C2 C1 106.9(4)
C3 C2 C10 123.2(4)
C1 C2 C10 129.9(4)
C2 C3 C4 109.3(4)
C2 C3 H3 125.4
C4 C3 H3 125.4
N1 C4 C3 108.3(4)
N1 C4 C1B 122.5(4)
C3 C4 C1B 129.2(4)
N2 C5 C6 109.2(4)
N2 C5 C1C 122.0(4)
C6 C5 C1C 128.8(4)
C7 C6 C5 108.5(4)
C7 C6 C12 127.3(4)
C5 C6 C12 124.3(4)
C6 C7 C8 106.0(4)
C6 C7 C11 125.9(4)
C8 C7 C11 128.1(4)
N2 C8 C9 120.0(4)
N2 C8 C7 107.8(4)
C9 C8 C7 132.2(4)
C1 C9 C8 121.1(4)
C1 C9 C1A 119.8(4)
C8 C9 C1A 119.2(4)
C2 C10 H10A 109.5
C2 C10 H10B 109.5
H10A C10 H10B 109.5
C2 C10 H10C 109.5
H10A C10 H10C 109.5
H10B C10 H10C 109.5
C2 C10 H10D 109.5
H10A C10 H10D 141.1
H10B C10 H10D 56.3
H10C C10 H10D 56.3
C2 C10 H10E 109.5
H10A C10 H10E 56.3
H10B C10 H10E 141.1
H10C C10 H10E 56.3
H10D C10 H10E 109.5
C2 C10 H10F 109.5
H10A C10 H10F 56.3
H10B C10 H10F 56.3
H10C C10 H10F 141.1
H10D C10 H10F 109.5
H10E C10 H10F 109.5
C7 C11 H11A 109.5
C7 C11 H11B 109.5
H11A C11 H11B 109.5
C7 C11 H11C 109.5
H11A C11 H11C 109.5
H11B C11 H11C 109.5
C7 C11 H11E 109.5
H11A C11 H11E 141.1
H11B C11 H11E 56.3
H11C C11 H11E 56.3
C7 C11 H11F 109.5
H11A C11 H11F 56.3
H11B C11 H11F 141.1
H11C C11 H11F 56.3
H11E C11 H11F 109.5
C7 C11 H11G 109.5
H11A C11 H11G 56.3
H11B C11 H11G 56.3
H11C C11 H11G 141.1
H11E C11 H11G 109.5
H11F C11 H11G 109.5
O1 C12 N3 121.5(4)
O1 C12 C6 122.0(5)
N3 C12 C6 116.4(4)
N3 C13 C14 117.9(5)
N3 C13 H13A 107.8
C14 C13 H13A 107.8
N3 C13 H13B 107.8
C14 C13 H13B 107.8
H13A C13 H13B 107.2
O2 C14 O3 122.5(6)
O2 C14 C13 123.6(6)
O3 C14 C13 113.9(5)
C16 C15 O3 105.5(7)
C16 C15 H15A 110.6
O3 C15 H15A 110.6
C16 C15 H15B 110.6
O3 C15 H15B 110.6
H15A C15 H15B 108.8
C15 C16 H16A 109.5
C15 C16 H16B 109.5
H16A C16 H16B 109.5
C15 C16 H16C 109.5
H16A C16 H16C 109.5
H16B C16 H16C 109.5
C9 C1A H111 109.5
C9 C1A H112 109.5
H111 C1A H112 109.5
C9 C1A H113 109.5
H111 C1A H113 109.5
H112 C1A H113 109.5
C9 C1A H114 109.5
H111 C1A H114 141.1
H112 C1A H114 56.3
H113 C1A H114 56.3
C9 C1A H115 109.5
H111 C1A H115 56.3
H112 C1A H115 141.1
H113 C1A H115 56.3
H114 C1A H115 109.5
C9 C1A H116 109.5
H111 C1A H116 56.3
H112 C1A H116 56.3
H113 C1A H116 141.1
H114 C1A H116 109.5
H115 C1A H116 109.5
C4 C1B H121 109.5
C4 C1B H122 109.5
H121 C1B H122 109.5
C4 C1B H123 109.5
H121 C1B H123 109.5
H122 C1B H123 109.5
C4 C1B H124 109.5
H121 C1B H124 141.1
H122 C1B H124 56.3
H123 C1B H124 56.3
C4 C1B H125 109.5
H121 C1B H125 56.3
H122 C1B H125 141.1
H123 C1B H125 56.3
H124 C1B H125 109.5
C4 C1B H126 109.5
H121 C1B H126 56.3
H122 C1B H126 56.3
H123 C1B H126 141.1
H124 C1B H126 109.5
H125 C1B H126 109.5
C5 C1C H131 109.5
C5 C1C H132 109.5
H131 C1C H132 109.5
C5 C1C H133 109.5
H131 C1C H133 109.5
H132 C1C H133 109.5
C5 C1C H134 109.5
H131 C1C H134 141.1
H132 C1C H134 56.3
H133 C1C H134 56.3
C5 C1C H135 109.5
H131 C1C H135 56.3
H132 C1C H135 141.1
H133 C1C H135 56.3
H134 C1C H135 109.5
C5 C1C H136 109.5
H131 C1C H136 56.3
H132 C1C H136 56.3
H133 C1C H136 141.1
H134 C1C H136 109.5
H135 C1C H136 109.5
F2 B1 F1 108.1(4)
F2 B1 N1 110.5(4)
F1 B1 N1 109.9(4)
F2 B1 N2 110.3(4)
F1 B1 N2 110.7(4)
N1 B1 N2 107.4(4)

loop_
_geom_bond_atom_site_label_1
_geom_bond_atom_site_label_2
_geom_bond_distance
F1 B1 1.392(6)
F2 B1 1.391(6)
O3 C14 1.295(7)
O3 C15 1.522(8)
O1 C12 1.242(5)
O2 C14 1.200(6)
N1 C4 1.357(5)
N1 C1 1.403(5)
N1 B1 1.528(6)
N2 C5 1.350(5)
N2 C8 1.396(5)
N2 B1 1.536(6)
N3 C12 1.334(6)
N3 C13 1.448(6)
N3 H3N 0.8600
C1 C9 1.399(6)
C1 C2 1.422(6)
C2 C3 1.371(6)
C2 C10 1.506(6)
C3 C4 1.389(6)
C3 H3 0.9300
C4 C1B 1.490(6)
C5 C6 1.400(6)
C5 C1C 1.495(6)
C6 C7 1.389(6)
C6 C12 1.483(6)
C7 C8 1.432(6)
C7 C11 1.498(6)
C8 C9 1.402(6)
C9 C1A 1.515(6)
C10 H10A 0.9600
C10 H10B 0.9600
C10 H10C 0.9600
C10 H10D 0.9600
C10 H10E 0.9600
C10 H10F 0.9600
C11 H11A 0.9600
C11 H11B 0.9600
C11 H11C 0.9600
C11 H11E 0.9600
C11 H11F 0.9600
C11 H11G 0.9600
C13 C14 1.471(7)
C13 H13A 0.9700
C13 H13B 0.9700
C15 C16 1.424(7)
C15 H15A 0.9700
C15 H15B 0.9700
C16 H16A 0.9600
C16 H16B 0.9600
C16 H16C 0.9600
C1A H111 0.9600
C1A H112 0.9600
C1A H113 0.9600
C1A H114 0.9600
C1A H115 0.9600
C1A H116 0.9600
C1B H121 0.9600
C1B H122 0.9600
C1B H123 0.9600
C1B H124 0.9600
C1B H125 0.9600
C1B H126 0.9600
C1C H131 0.9600
C1C H132 0.9600
C1C H133 0.9600
C1C H134 0.9600
C1C H135 0.9600
C1C H136 0.9600

loop_
_geom_hbond_atom_site_label_D
_geom_hbond_atom_site_label_H
_geom_hbond_atom_site_label_A
_geom_hbond_distance_DH
_geom_hbond_distance_HA
_geom_hbond_distance_DA
_geom_hbond_angle_DHA
_geom_hbond_site_symmetry_A
N3 H3N O1 0.86 2.05 2.863(5) 158.0 6_566

loop_
_geom_torsion_atom_site_label_1
_geom_torsion_atom_site_label_2
_geom_torsion_atom_site_label_3
_geom_torsion_atom_site_label_4
_geom_torsion
C4 N1 C1 C9 179.9(4)
B1 N1 C1 C9 0.8(6)
C4 N1 C1 C2 -0.3(5)
B1 N1 C1 C2 -179.4(4)
C9 C1 C2 C3 179.8(5)
N1 C1 C2 C3 0.0(5)
C9 C1 C2 C10 1.1(8)
N1 C1 C2 C10 -178.7(4)
C1 C2 C3 C4 0.3(5)
C10 C2 C3 C4 179.1(4)
C1 N1 C4 C3 0.5(5)
B1 N1 C4 C3 179.6(4)
C1 N1 C4 C1B -179.2(4)
B1 N1 C4 C1B -0.1(7)
C2 C3 C4 N1 -0.5(5)
C2 C3 C4 C1B 179.1(5)
C8 N2 C5 C6 -1.9(5)
B1 N2 C5 C6 176.3(4)
C8 N2 C5 C1C 179.0(4)
B1 N2 C5 C1C -2.8(7)
N2 C5 C6 C7 2.1(5)
C1C C5 C6 C7 -178.8(5)
N2 C5 C6 C12 -177.9(4)
C1C C5 C6 C12 1.2(7)
C5 C6 C7 C8 -1.4(5)
C12 C6 C7 C8 178.5(4)
C5 C6 C7 C11 176.8(4)
C12 C6 C7 C11 -3.3(7)
C5 N2 C8 C9 179.6(4)
B1 N2 C8 C9 1.4(6)
C5 N2 C8 C7 0.9(5)
B1 N2 C8 C7 -177.3(4)
C6 C7 C8 N2 0.3(5)
C11 C7 C8 N2 -177.8(4)
C6 C7 C8 C9 -178.1(4)
C11 C7 C8 C9 3.7(8)
N1 C1 C9 C8 2.6(6)
C2 C1 C9 C8 -177.2(4)
N1 C1 C9 C1A -176.9(4)
C2 C1 C9 C1A 3.3(7)
N2 C8 C9 C1 -3.6(6)
C7 C8 C9 C1 174.7(4)
N2 C8 C9 C1A 175.9(4)
C7 C8 C9 C1A -5.8(7)
C13 N3 C12 O1 -0.5(7)
C13 N3 C12 C6 -178.2(4)
C7 C6 C12 O1 134.7(5)
C5 C6 C12 O1 -45.4(6)
C7 C6 C12 N3 -47.7(6)
C5 C6 C12 N3 132.2(5)
C12 N3 C13 C14 -95.5(6)
C15 O3 C14 O2 -8.3(9)
C15 O3 C14 C13 170.5(5)
N3 C13 C14 O2 -173.5(6)
N3 C13 C14 O3 7.7(7)
C14 O3 C15 C16 111.0(8)
C4 N1 B1 F2 58.2(6)
C1 N1 B1 F2 -122.9(4)
C4 N1 B1 F1 -61.0(5)
C1 N1 B1 F1 117.9(4)
C4 N1 B1 N2 178.5(4)
C1 N1 B1 N2 -2.6(6)
C5 N2 B1 F2 -55.9(6)
C8 N2 B1 F2 122.0(4)
C5 N2 B1 F1 63.7(6)
C8 N2 B1 F1 -118.5(4)
C5 N2 B1 N1 -176.4(4)
C8 N2 B1 N1 1.5(6)
